data_4025130
loop_
_publ_author_name
'Hai-Feng Cui'
'Ying-Quan Yang'
'Zhuo Chai'
'Peng Li'
'Chang-Wu Zheng'
'Shi-Zheng Zhu'
'Gang Zhao'

_publ_section_title
;
 Enantioselective Synthesis of Functionalized Fluorinated Cyclohexenones
 via Robinson Annulation Catalyzed by Primary-Secondary Diamines
;
_journal_name_full 'Journal of Organic Chemistry'
_journal_page_first 117
_journal_page_last 122
_journal_paper_doi 10.1021/jo902081w
_journal_volume 75
_journal_year 2010
_chemical_absolute_configuration ad
_chemical_formula_sum 'C25 H24 Br F O3'
_chemical_formula_weight 471.35
_chemical_name_systematic
; 
 ? 
;
_space_group_IT_number 19
_symmetry_cell_setting orthorhombic
_symmetry_space_group_name_Hall 'P 2ac 2ab'
_symmetry_space_group_name_H-M 'P 21 21 21'
_atom_sites_solution_hydrogens geom
_atom_sites_solution_primary direct
_atom_sites_solution_secondary difmap
_audit_creation_method SHELXL-97
_cell_angle_alpha 90.00
_cell_angle_beta 90.00
_cell_angle_gamma 90.00
_cell_formula_units_Z 4
_cell_length_a 6.0261(7)
_cell_length_b 19.368(2)
_cell_length_c 20.028(2)
_cell_measurement_reflns_used 3130
_cell_measurement_temperature 293(2)
_cell_measurement_theta_max 41.931
_cell_measurement_theta_min 4.579
_cell_volume 2337.5(4)
_computing_cell_refinement 'Bruker SMART'
_computing_data_collection 'Bruker SMART'
_computing_data_reduction 'Bruker SHELXTL'
_computing_molecular_graphics 'Bruker SHELXTL'
_computing_publication_material 'Bruker SHELXTL'
_computing_structure_refinement 'SHELXL-97 (Sheldrick, 1997)'
_computing_structure_solution 'SHELXS-97 (Sheldrick, 1990)'
_diffrn_ambient_temperature 293(2)
_diffrn_measured_fraction_theta_full 0.999
_diffrn_measured_fraction_theta_max 0.999
_diffrn_measurement_device_type 'CCD area detector'
_diffrn_measurement_method 'phi and omega scans'
_diffrn_radiation_monochromator graphite
_diffrn_radiation_source 'fine-focus sealed tube'
_diffrn_radiation_type MoK\a
_diffrn_radiation_wavelength 0.71073
_diffrn_reflns_av_R_equivalents 0.0760
_diffrn_reflns_av_sigmaI/netI 0.0834
_diffrn_reflns_limit_h_max 7
_diffrn_reflns_limit_h_min -7
_diffrn_reflns_limit_k_max 20
_diffrn_reflns_limit_k_min -23
_diffrn_reflns_limit_l_max 24
_diffrn_reflns_limit_l_min -23
_diffrn_reflns_number 12888
_diffrn_reflns_theta_full 26.00
_diffrn_reflns_theta_max 26.00
_diffrn_reflns_theta_min 2.03
_exptl_absorpt_coefficient_mu 1.788
_exptl_absorpt_correction_T_max 1.00000
_exptl_absorpt_correction_T_min 0.78447
_exptl_absorpt_correction_type empirical
_exptl_absorpt_process_details sadabs
_exptl_crystal_colour green
_exptl_crystal_density_diffrn 1.339
_exptl_crystal_density_method 'not measured'
_exptl_crystal_description prismatic
_exptl_crystal_F_000 968
_exptl_crystal_size_max 0.367
_exptl_crystal_size_mid 0.192
_exptl_crystal_size_min 0.180
_refine_diff_density_max 0.358
_refine_diff_density_min -0.398
_refine_diff_density_rms 0.046
_refine_ls_abs_structure_details 'Flack H D (1983), Acta Cryst. A39, 876-881'
_refine_ls_abs_structure_Flack 0.018(10)
_refine_ls_extinction_method none
_refine_ls_goodness_of_fit_ref 0.832
_refine_ls_hydrogen_treatment constr
_refine_ls_matrix_type full
_refine_ls_number_parameters 274
_refine_ls_number_reflns 4601
_refine_ls_number_restraints 0
_refine_ls_restrained_S_all 0.832
_refine_ls_R_factor_all 0.0749
_refine_ls_R_factor_gt 0.0443
_refine_ls_shift/su_max 0.001
_refine_ls_shift/su_mean 0.000
_refine_ls_structure_factor_coef Fsqd
_refine_ls_weighting_details 'calc w=1/[\s^2^(Fo^2^)+(0.0461P)^2^+0.0000P] where P=(Fo^2^+2Fc^2^)/3'
_refine_ls_weighting_scheme calc
_refine_ls_wR_factor_gt 0.0904
_refine_ls_wR_factor_ref 0.0963
_reflns_number_gt 2751
_reflns_number_total 4601
_reflns_threshold_expression >2sigma(I)
_cod_data_source_file jo902081w_si_002.cif
_cod_data_source_block cd29195
_cod_depositor_comments
;
The following automatic conversions were performed:

'_symmetry_cell_setting' value 'Orthorhombic' changed to
'orthorhombic' according to the built-in table from CIF Core
dictionary named 'cif_core.dic' version 2.4.1 from 2010-06-29.

Automatic conversion script
Id: cif_fix_values 1646 2011-03-28 12:23:43Z adriana 
;
_cod_original_cell_volume 2337.5(5)
_cod_database_code 4025130

loop_
_symmetry_equiv_pos_as_xyz
'x, y, z'
'-x+1/2, -y, z+1/2'
'-x, y+1/2, -z+1/2'
'x+1/2, -y+1/2, -z'

loop_
_atom_site_label
_atom_site_type_symbol
_atom_site_fract_x
_atom_site_fract_y
_atom_site_fract_z
_atom_site_U_iso_or_equiv
_atom_site_adp_type
_atom_site_occupancy
_atom_site_symmetry_multiplicity
_atom_site_calc_flag
_atom_site_refinement_flags
_atom_site_disorder_assembly
_atom_site_disorder_group
Br Br 0.95358(8) -0.34034(2) 0.95646(3) 0.0915(2) Uani 1 1 d . . .
F1 F 0.3736(3) 0.07153(9) 0.82972(10) 0.0536(5) Uani 1 1 d . . .
O1 O -0.2099(8) -0.02036(16) 0.65000(17) 0.1020(15) Uani 1 1 d . . .
O2 O -0.1605(4) 0.00790(13) 0.86162(12) 0.0657(7) Uani 1 1 d . . .
O3 O 0.1056(4) 0.05450(12) 0.92481(11) 0.0611(7) Uani 1 1 d . . .
C1 C 0.1686(5) 0.04663(16) 0.80799(15) 0.0415(8) Uani 1 1 d . . .
C2 C 0.0717(6) 0.10011(14) 0.76062(15) 0.0471(9) Uani 1 1 d . . .
H2 H 0.1848 0.1085 0.7264 0.057 Uiso 1 1 calc R . .
C3 C -0.1306(7) 0.07151(17) 0.72413(18) 0.0643(11) Uani 1 1 d . . .
H3A H -0.2538 0.0687 0.7552 0.077 Uiso 1 1 calc R . .
H3B H -0.1722 0.1033 0.6889 0.077 Uiso 1 1 calc R . .
C4 C -0.0914(9) 0.00170(19) 0.6944(2) 0.0746(13) Uani 1 1 d . . .
C5 C 0.0865(8) -0.03992(19) 0.72164(18) 0.0708(12) Uani 1 1 d . . .
H5 H 0.1200 -0.0813 0.7003 0.085 Uiso 1 1 calc R . .
C6 C 0.2056(6) -0.02288(16) 0.77544(16) 0.0482(9) Uani 1 1 d . . .
C7 C 0.3650(6) -0.06890(17) 0.80766(17) 0.0522(9) Uani 1 1 d . . .
H7 H 0.4844 -0.0487 0.8297 0.063 Uiso 1 1 calc R . .
C8 C 0.3525(6) -0.13679(17) 0.80794(17) 0.0519(9) Uani 1 1 d . . .
H8 H 0.2354 -0.1561 0.7842 0.062 Uiso 1 1 calc R . .
C9 C 0.5014(6) -0.18514(15) 0.84120(16) 0.0497(9) Uani 1 1 d . . .
C10 C 0.4374(7) -0.25319(16) 0.85071(17) 0.0585(10) Uani 1 1 d . . .
H10 H 0.3027 -0.2681 0.8333 0.070 Uiso 1 1 calc R . .
C11 C 0.5683(7) -0.29919(18) 0.88532(18) 0.0621(10) Uani 1 1 d . . .
H11 H 0.5210 -0.3443 0.8926 0.075 Uiso 1 1 calc R . .
C12 C 0.7691(6) -0.27713(18) 0.90868(18) 0.0560(10) Uani 1 1 d . . .
C13 C 0.8427(7) -0.21167(19) 0.89889(18) 0.0602(10) Uani 1 1 d . . .
H13 H 0.9812 -0.1981 0.9146 0.072 Uiso 1 1 calc R . .
C14 C 0.7087(6) -0.16557(18) 0.86520(18) 0.0573(9) Uani 1 1 d . . .
H14 H 0.7579 -0.1206 0.8584 0.069 Uiso 1 1 calc R . .
C15 C 0.0313(6) 0.16923(16) 0.79495(16) 0.0495(8) Uani 1 1 d . . .
C16 C 0.1946(7) 0.21891(19) 0.7952(2) 0.0644(11) Uani 1 1 d . . .
H16 H 0.3250 0.2109 0.7716 0.077 Uiso 1 1 calc R . .
C17 C 0.1702(9) 0.2801(2) 0.8294(2) 0.0796(13) Uani 1 1 d . . .
H17 H 0.2823 0.3131 0.8287 0.096 Uiso 1 1 calc R . .
C18 C -0.0222(9) 0.2919(2) 0.8645(2) 0.0777(13) Uani 1 1 d . . .
H18 H -0.0391 0.3327 0.8886 0.093 Uiso 1 1 calc R . .
C19 C -0.1871(8) 0.2444(2) 0.8643(2) 0.0771(13) Uani 1 1 d . . .
H19 H -0.3170 0.2528 0.8880 0.093 Uiso 1 1 calc R . .
C20 C -0.1632(7) 0.18351(18) 0.82901(19) 0.0627(10) Uani 1 1 d . . .
H20 H -0.2791 0.1518 0.8281 0.075 Uiso 1 1 calc R . .
C21 C 0.0188(6) 0.03432(14) 0.86952(16) 0.0403(8) Uani 1 1 d . . .
C22 C -0.0156(7) 0.04472(19) 0.98989(17) 0.0636(11) Uani 1 1 d . . .
C23 C -0.0658(11) -0.0294(2) 1.0016(2) 0.1056(18) Uani 1 1 d . . .
H23A H -0.1877 -0.0432 0.9738 0.158 Uiso 1 1 calc R . .
H23B H -0.1046 -0.0362 1.0476 0.158 Uiso 1 1 calc R . .
H23C H 0.0623 -0.0567 0.9910 0.158 Uiso 1 1 calc R . .
C24 C 0.1500(11) 0.0712(4) 1.0392(3) 0.129(3) Uani 1 1 d . . .
H24A H 0.2764 0.0410 1.0400 0.162 Uiso 1 1 calc R . .
H24B H 0.0837 0.0727 1.0828 0.162 Uiso 1 1 calc R . .
H24C H 0.1962 0.1167 1.0265 0.162 Uiso 1 1 calc R . .
C25 C -0.2208(9) 0.0889(3) 0.9896(2) 0.1068(18) Uani 1 1 d . . .
H25A H -0.1808 0.1358 0.9801 0.160 Uiso 1 1 calc R . .
H25B H -0.2913 0.0865 1.0325 0.160 Uiso 1 1 calc R . .
H25C H -0.3213 0.0725 0.9560 0.160 Uiso 1 1 calc R . .

loop_
_atom_site_aniso_label
_atom_site_aniso_U_11
_atom_site_aniso_U_22
_atom_site_aniso_U_33
_atom_site_aniso_U_23
_atom_site_aniso_U_13
_atom_site_aniso_U_12
Br 0.0746(3) 0.0888(3) 0.1109(4) 0.0332(3) -0.0123(3) 0.0083(3)
F1 0.0363(11) 0.0548(10) 0.0698(13) -0.0059(9) 0.0013(10) -0.0043(9)
O1 0.141(4) 0.080(2) 0.089(3) -0.029(2) -0.059(3) 0.017(2)
O2 0.0489(16) 0.0848(17) 0.0634(17) -0.0009(13) -0.0027(13) -0.0221(15)
O3 0.0510(16) 0.0851(17) 0.0473(15) -0.0139(13) 0.0017(12) -0.0148(13)
C1 0.0327(19) 0.0498(19) 0.042(2) -0.0019(15) -0.0029(15) -0.0061(16)
C2 0.051(2) 0.0499(19) 0.0410(19) 0.0055(15) 0.0058(18) -0.0006(18)
C3 0.075(3) 0.064(2) 0.054(2) 0.0042(18) -0.022(2) 0.006(2)
C4 0.102(4) 0.065(3) 0.056(2) -0.004(2) -0.031(3) 0.000(3)
C5 0.101(4) 0.057(2) 0.054(2) -0.0176(19) -0.015(3) 0.011(2)
C6 0.054(2) 0.047(2) 0.044(2) -0.0045(16) 0.0008(18) 0.0014(18)
C7 0.048(2) 0.052(2) 0.057(2) -0.0101(17) 0.0003(17) 0.0042(18)
C8 0.046(2) 0.054(2) 0.056(2) -0.0082(17) -0.0007(18) -0.0020(18)
C9 0.050(3) 0.0451(18) 0.054(2) -0.0042(15) 0.0068(18) -0.0001(17)
C10 0.049(2) 0.054(2) 0.073(3) -0.0049(18) 0.000(2) -0.003(2)
C11 0.062(3) 0.048(2) 0.076(3) 0.0078(18) 0.002(2) -0.006(2)
C12 0.048(2) 0.053(2) 0.067(3) 0.0051(18) 0.0090(19) 0.0042(19)
C13 0.044(2) 0.061(2) 0.076(3) -0.005(2) -0.006(2) 0.000(2)
C14 0.051(2) 0.0428(19) 0.078(3) -0.004(2) -0.001(2) 0.0003(19)
C15 0.056(2) 0.0454(18) 0.047(2) 0.0082(15) -0.0023(19) 0.003(2)
C16 0.063(3) 0.052(2) 0.078(3) 0.003(2) 0.017(2) -0.003(2)
C17 0.089(4) 0.049(2) 0.101(4) -0.003(2) -0.007(3) -0.015(2)
C18 0.104(4) 0.048(2) 0.081(3) -0.0082(19) -0.004(3) 0.013(3)
C19 0.080(3) 0.064(3) 0.088(3) 0.002(2) 0.014(3) 0.016(2)
C20 0.061(3) 0.050(2) 0.077(3) 0.006(2) 0.005(2) 0.0042(19)
C21 0.039(2) 0.0369(16) 0.045(2) 0.0016(14) -0.0069(17) 0.0005(16)
C22 0.066(3) 0.085(3) 0.039(2) -0.0064(18) 0.010(2) -0.009(2)
C23 0.157(5) 0.090(3) 0.070(3) 0.025(2) 0.027(3) 0.015(4)
C24 0.107(5) 0.228(9) 0.059(3) -0.050(5) 0.004(4) -0.061(6)
C25 0.117(5) 0.119(4) 0.084(3) 0.018(3) 0.041(3) 0.047(4)

loop_
_atom_type_symbol
_atom_type_description
_atom_type_scat_dispersion_real
_atom_type_scat_dispersion_imag
_atom_type_scat_source
C C 0.0033 0.0016 'International Tables Vol C Tables 4.2.6.8 and 6.1.1.4'
H H 0.0000 0.0000 'International Tables Vol C Tables 4.2.6.8 and 6.1.1.4'
O O 0.0106 0.0060 'International Tables Vol C Tables 4.2.6.8 and 6.1.1.4'
F F 0.0171 0.0103 'International Tables Vol C Tables 4.2.6.8 and 6.1.1.4'
Br Br -0.2901 2.4595 'International Tables Vol C Tables 4.2.6.8 and 6.1.1.4'

loop_
_geom_angle_atom_site_label_1
_geom_angle_atom_site_label_2
_geom_angle_atom_site_label_3
_geom_angle
_geom_angle_site_symmetry_1
_geom_angle_site_symmetry_3
_geom_angle_publ_flag
C21 O3 C22 120.7(3) . . ?
F1 C1 C6 108.2(3) . . ?
F1 C1 C2 107.4(2) . . ?
C6 C1 C2 113.2(3) . . ?
F1 C1 C21 108.7(2) . . ?
C6 C1 C21 107.0(2) . . ?
C2 C1 C21 112.2(3) . . ?
C1 C2 C15 112.2(3) . . ?
C1 C2 C3 111.0(3) . . ?
C15 C2 C3 114.1(3) . . ?
C1 C2 H2 106.3 . . ?
C15 C2 H2 106.3 . . ?
C3 C2 H2 106.3 . . ?
C4 C3 C2 113.1(3) . . ?
C4 C3 H3A 109.0 . . ?
C2 C3 H3A 109.0 . . ?
C4 C3 H3B 109.0 . . ?
C2 C3 H3B 109.0 . . ?
H3A C3 H3B 107.8 . . ?
O1 C4 C5 120.9(4) . . ?
O1 C4 C3 121.0(4) . . ?
C5 C4 C3 118.0(4) . . ?
C6 C5 C4 124.4(3) . . ?
C6 C5 H5 117.8 . . ?
C4 C5 H5 117.8 . . ?
C5 C6 C7 124.0(3) . . ?
C5 C6 C1 119.2(3) . . ?
C7 C6 C1 116.7(3) . . ?
C8 C7 C6 125.0(3) . . ?
C8 C7 H7 117.5 . . ?
C6 C7 H7 117.5 . . ?
C7 C8 C9 127.5(3) . . ?
C7 C8 H8 116.3 . . ?
C9 C8 H8 116.3 . . ?
C10 C9 C14 117.5(3) . . ?
C10 C9 C8 120.2(3) . . ?
C14 C9 C8 122.4(3) . . ?
C11 C10 C9 121.7(4) . . ?
C11 C10 H10 119.2 . . ?
C9 C10 H10 119.2 . . ?
C12 C11 C10 118.5(3) . . ?
C12 C11 H11 120.7 . . ?
C10 C11 H11 120.7 . . ?
C13 C12 C11 122.2(4) . . ?
C13 C12 Br 118.7(3) . . ?
C11 C12 Br 119.1(3) . . ?
C12 C13 C14 118.9(4) . . ?
C12 C13 H13 120.5 . . ?
C14 C13 H13 120.5 . . ?
C13 C14 C9 121.2(3) . . ?
C13 C14 H14 119.4 . . ?
C9 C14 H14 119.4 . . ?
C16 C15 C20 117.6(3) . . ?
C16 C15 C2 120.1(3) . . ?
C20 C15 C2 122.2(3) . . ?
C15 C16 C17 121.8(4) . . ?
C15 C16 H16 119.1 . . ?
C17 C16 H16 119.1 . . ?
C18 C17 C16 119.2(4) . . ?
C18 C17 H17 120.4 . . ?
C16 C17 H17 120.4 . . ?
C19 C18 C17 120.3(4) . . ?
C19 C18 H18 119.9 . . ?
C17 C18 H18 119.9 . . ?
C18 C19 C20 120.3(4) . . ?
C18 C19 H19 119.8 . . ?
C20 C19 H19 119.8 . . ?
C19 C20 C15 120.7(4) . . ?
C19 C20 H20 119.7 . . ?
C15 C20 H20 119.7 . . ?
O2 C21 O3 127.3(3) . . ?
O2 C21 C1 118.9(3) . . ?
O3 C21 C1 113.7(3) . . ?
C23 C22 C24 111.3(4) . . ?
C23 C22 C25 112.5(4) . . ?
C24 C22 C25 110.9(4) . . ?
C23 C22 O3 110.9(3) . . ?
C24 C22 O3 101.8(3) . . ?
C25 C22 O3 108.9(3) . . ?
C22 C23 H23A 109.5 . . ?
C22 C23 H23B 109.5 . . ?
H23A C23 H23B 109.5 . . ?
C22 C23 H23C 109.5 . . ?
H23A C23 H23C 109.5 . . ?
H23B C23 H23C 109.5 . . ?
C22 C24 H24A 109.5 . . ?
C22 C24 H24B 109.5 . . ?
H24A C24 H24B 109.5 . . ?
C22 C24 H24C 109.5 . . ?
H24A C24 H24C 109.5 . . ?
H24B C24 H24C 109.5 . . ?
C22 C25 H25A 109.5 . . ?
C22 C25 H25B 109.5 . . ?
H25A C25 H25B 109.5 . . ?
C22 C25 H25C 109.5 . . ?
H25A C25 H25C 109.5 . . ?
H25B C25 H25C 109.5 . . ?

loop_
_geom_bond_atom_site_label_1
_geom_bond_atom_site_label_2
_geom_bond_distance
_geom_bond_site_symmetry_2
_geom_bond_publ_flag
Br C12 1.911(4) . ?
F1 C1 1.396(4) . ?
O1 C4 1.218(5) . ?
O2 C21 1.206(4) . ?
O3 C21 1.285(4) . ?
O3 C22 1.506(4) . ?
C1 C6 1.512(4) . ?
C1 C2 1.521(4) . ?
C1 C21 1.546(5) . ?
C2 C15 1.524(4) . ?
C2 C3 1.525(5) . ?
C2 H2 0.9800 . ?
C3 C4 1.496(5) . ?
C3 H3A 0.9700 . ?
C3 H3B 0.9700 . ?
C4 C5 1.448(6) . ?
C5 C6 1.336(5) . ?
C5 H5 0.9300 . ?
C6 C7 1.461(5) . ?
C7 C8 1.317(4) . ?
C7 H7 0.9300 . ?
C8 C9 1.458(5) . ?
C8 H8 0.9300 . ?
C9 C10 1.386(4) . ?
C9 C14 1.391(5) . ?
C10 C11 1.377(5) . ?
C10 H10 0.9300 . ?
C11 C12 1.366(5) . ?
C11 H11 0.9300 . ?
C12 C13 1.358(5) . ?
C13 C14 1.380(5) . ?
C13 H13 0.9300 . ?
C14 H14 0.9300 . ?
C15 C16 1.376(5) . ?
C15 C20 1.384(5) . ?
C16 C17 1.377(5) . ?
C16 H16 0.9300 . ?
C17 C18 1.376(6) . ?
C17 H17 0.9300 . ?
C18 C19 1.354(6) . ?
C18 H18 0.9300 . ?
C19 C20 1.383(5) . ?
C19 H19 0.9300 . ?
C20 H20 0.9300 . ?
C22 C23 1.486(5) . ?
C22 C24 1.494(6) . ?
C22 C25 1.503(6) . ?
C23 H23A 0.9600 . ?
C23 H23B 0.9600 . ?
C23 H23C 0.9600 . ?
C24 H24A 0.9600 . ?
C24 H24B 0.9600 . ?
C24 H24C 0.9600 . ?
C25 H25A 0.9600 . ?
C25 H25B 0.9600 . ?
C25 H25C 0.9600 . ?

loop_
_geom_hbond_atom_site_label_D
_geom_hbond_atom_site_label_H
_geom_hbond_atom_site_label_A
_geom_hbond_distance_DH
_geom_hbond_distance_HA
_geom_hbond_distance_DA
_geom_hbond_angle_DHA
_geom_hbond_site_symmetry_A
C14 H14 O2 0.93 2.54 3.452(4) 167.6 1_655
C7 H7 O2 0.93 2.49 3.400(5) 166.6 1_655

loop_
_geom_torsion_atom_site_label_1
_geom_torsion_atom_site_label_2
_geom_torsion_atom_site_label_3
_geom_torsion_atom_site_label_4
_geom_torsion
_geom_torsion_site_symmetry_1
_geom_torsion_site_symmetry_2
_geom_torsion_site_symmetry_3
_geom_torsion_site_symmetry_4
_geom_torsion_publ_flag
F1 C1 C2 C15 -61.9(4) . . . . ?
C6 C1 C2 C15 178.8(3) . . . . ?
C21 C1 C2 C15 57.6(4) . . . . ?
F1 C1 C2 C3 169.2(3) . . . . ?
C6 C1 C2 C3 49.9(4) . . . . ?
C21 C1 C2 C3 -71.4(3) . . . . ?
C1 C2 C3 C4 -48.5(4) . . . . ?
C15 C2 C3 C4 -176.5(3) . . . . ?
C2 C3 C4 O1 -160.6(4) . . . . ?
C2 C3 C4 C5 21.6(5) . . . . ?
O1 C4 C5 C6 -171.5(5) . . . . ?
C3 C4 C5 C6 6.2(6) . . . . ?
C4 C5 C6 C7 171.8(4) . . . . ?
C4 C5 C6 C1 -5.1(6) . . . . ?
F1 C1 C6 C5 -142.8(3) . . . . ?
C2 C1 C6 C5 -23.9(5) . . . . ?
C21 C1 C6 C5 100.2(4) . . . . ?
F1 C1 C6 C7 40.1(4) . . . . ?
C2 C1 C6 C7 159.0(3) . . . . ?
C21 C1 C6 C7 -76.9(4) . . . . ?
C5 C6 C7 C8 -28.9(6) . . . . ?
C1 C6 C7 C8 148.0(3) . . . . ?
C6 C7 C8 C9 -177.5(3) . . . . ?
C7 C8 C9 C10 164.1(4) . . . . ?
C7 C8 C9 C14 -15.1(6) . . . . ?
C14 C9 C10 C11 3.1(5) . . . . ?
C8 C9 C10 C11 -176.2(3) . . . . ?
C9 C10 C11 C12 -2.2(6) . . . . ?
C10 C11 C12 C13 0.1(6) . . . . ?
C10 C11 C12 Br -179.7(3) . . . . ?
C11 C12 C13 C14 1.1(6) . . . . ?
Br C12 C13 C14 -179.1(3) . . . . ?
C12 C13 C14 C9 -0.2(5) . . . . ?
C10 C9 C14 C13 -1.8(5) . . . . ?
C8 C9 C14 C13 177.4(3) . . . . ?
C1 C2 C15 C16 90.7(4) . . . . ?
C3 C2 C15 C16 -142.0(3) . . . . ?
C1 C2 C15 C20 -86.5(4) . . . . ?
C3 C2 C15 C20 40.8(4) . . . . ?
C20 C15 C16 C17 1.7(6) . . . . ?
C2 C15 C16 C17 -175.6(4) . . . . ?
C15 C16 C17 C18 0.3(6) . . . . ?
C16 C17 C18 C19 -1.4(7) . . . . ?
C17 C18 C19 C20 0.3(7) . . . . ?
C18 C19 C20 C15 1.8(6) . . . . ?
C16 C15 C20 C19 -2.8(6) . . . . ?
C2 C15 C20 C19 174.5(3) . . . . ?
C22 O3 C21 O2 1.6(5) . . . . ?
C22 O3 C21 C1 -178.4(3) . . . . ?
F1 C1 C21 O2 -174.6(3) . . . . ?
C6 C1 C21 O2 -58.0(4) . . . . ?
C2 C1 C21 O2 66.7(4) . . . . ?
F1 C1 C21 O3 5.4(3) . . . . ?
C6 C1 C21 O3 122.0(3) . . . . ?
C2 C1 C21 O3 -113.2(3) . . . . ?
C21 O3 C22 C23 58.3(5) . . . . ?
C21 O3 C22 C24 176.7(4) . . . . ?
C21 O3 C22 C25 -66.1(4) . . . . ?

loop_
_cod_related_entry_id
_cod_related_entry_database
_cod_related_entry_code
1 ChemSpider 30659112
